data_4083010
loop_
_publ_author_name
'Bramananthan, Nicola'
'Carmona, Mar\'ia'
'Lowe, John P.'
'Mahon, Mary F.'
'Poulten, Rebecca C.'
'Whittlesey, Michael K.'

_publ_section_title
;
 Rh--FHF and Rh--F Complexes Containing SmallN-Alkyl Substituted
 Six-Membered Ring N-Heterocyclic Carbenes
;
_journal_issue 8
_journal_name_full Organometallics
_journal_page_first 1986
_journal_paper_doi 10.1021/om500122e
_journal_volume 33
_journal_year 2014
_chemical_formula_sum 'C53 H69 Cl F6 N4 P3 Rh'
_chemical_formula_weight 1107.39
_chemical_name_systematic
; 
 ? 
;
_space_group_IT_number 2
_symmetry_cell_setting triclinic
_symmetry_space_group_name_Hall '-P 1'
_symmetry_space_group_name_H-M 'P -1'
_atom_sites_solution_hydrogens geom
_atom_sites_solution_primary direct
_atom_sites_solution_secondary difmap
_audit_creation_method SHELXL-97
_cell_angle_alpha 109.047(1)
_cell_angle_beta 109.266(1)
_cell_angle_gamma 102.719(1)
_cell_formula_units_Z 2
_cell_length_a 13.4500(2)
_cell_length_b 15.5920(2)
_cell_length_c 16.0230(3)
_cell_measurement_reflns_used 46644
_cell_measurement_temperature 150(2)
_cell_measurement_theta_max 27.485
_cell_measurement_theta_min 2.910
_cell_volume 2788.66(9)
_computing_cell_refinement 'HKL Scalepack (Otwinowski & Minor 1997)'
_computing_data_collection 'Collect (Bruker AXS BV, 1997-2004)'
_computing_data_reduction 'Denzo & Scalepack (Otwinowski & Minor, 1997)'
_computing_molecular_graphics 'ORTEX (P.McArdle, 1995)'
_computing_publication_material 'SHELXL-97/2 (Sheldrick,1997)'
_computing_structure_refinement 'SHELXL-97 (Sheldrick, 1997)'
_computing_structure_solution 'SHELXS-97 (Sheldrick, 1990)'
_diffrn_ambient_temperature 150(2)
_diffrn_measured_fraction_theta_full 0.994
_diffrn_measured_fraction_theta_max 0.994
_diffrn_measurement_device_type '95mm CCD camera on \k-goniostat'
_diffrn_measurement_method CCD
_diffrn_radiation_monochromator graphite
_diffrn_radiation_source 'fine-focus sealed tube'
_diffrn_radiation_type MoK\a
_diffrn_radiation_wavelength 0.71073
_diffrn_reflns_av_R_equivalents 0.0779
_diffrn_reflns_av_sigmaI/netI 0.0716
_diffrn_reflns_limit_h_max 17
_diffrn_reflns_limit_h_min -17
_diffrn_reflns_limit_k_max 20
_diffrn_reflns_limit_k_min -20
_diffrn_reflns_limit_l_max 20
_diffrn_reflns_limit_l_min -20
_diffrn_reflns_number 53190
_diffrn_reflns_theta_full 27.48
_diffrn_reflns_theta_max 27.48
_diffrn_reflns_theta_min 3.59
_exptl_absorpt_coefficient_mu 0.498
_exptl_absorpt_correction_T_max 0.956
_exptl_absorpt_correction_T_min 0.866
_exptl_absorpt_correction_type multi-scan
_exptl_absorpt_process_details
;
multi-scan from symmetry-related measurements 
 Sortav (Blessing 1995)
;
_exptl_crystal_colour yellow
_exptl_crystal_density_diffrn 1.320
_exptl_crystal_density_method 'not measured'
_exptl_crystal_description block
_exptl_crystal_F_000 1154
_exptl_crystal_size_max 0.15
_exptl_crystal_size_mid 0.10
_exptl_crystal_size_min 0.10
_refine_diff_density_max 1.036
_refine_diff_density_min -0.626
_refine_diff_density_rms 0.110
_refine_ls_extinction_method none
_refine_ls_goodness_of_fit_ref 1.224
_refine_ls_hydrogen_treatment constr
_refine_ls_matrix_type full
_refine_ls_number_parameters 788
_refine_ls_number_reflns 12717
_refine_ls_number_restraints 81
_refine_ls_restrained_S_all 1.220
_refine_ls_R_factor_all 0.1033
_refine_ls_R_factor_gt 0.0770
_refine_ls_shift/su_max 0.136
_refine_ls_shift/su_mean 0.002
_refine_ls_structure_factor_coef Fsqd
_refine_ls_weighting_details 'calc w=1/[\s^2^(Fo^2^)+(0.0491P)^2^+16.4110P] where P=(Fo^2^+2Fc^2^)/3'
_refine_ls_weighting_scheme calc
_refine_ls_wR_factor_gt 0.1973
_refine_ls_wR_factor_ref 0.2081
_reflns_number_gt 9888
_reflns_number_total 12717
_reflns_threshold_expression >2sigma(I)
_cod_data_source_file om500122e_si_001.cif
_cod_data_source_block k13mkw29
_cod_depositor_comments
;
The following automatic conversions were performed:

'_symmetry_cell_setting' value 'Triclinic' changed to 'triclinic'
according to
/usr/data/users/saulius/crontab/automatic-downloads/rss-feeds/ACS/lib/dictionaries/cif_core.dic
dictionary named 'cif_core.dic' version 2.4.2 from 2011-04-26.

Automatic conversion script
Id: cif_fix_values 2281 2013-09-26 08:29:07Z andrius 

 Adding full bibliography for 4083004--4083010.cif.
;
_cod_original_cell_volume 2788.66(8)
_cod_original_sg_symbol_H-M P-1
_cod_database_code 4083010

loop_
_symmetry_equiv_pos_as_xyz
'x, y, z'
'-x, -y, -z'

loop_
_atom_site_label
_atom_site_type_symbol
_atom_site_fract_x
_atom_site_fract_y
_atom_site_fract_z
_atom_site_U_iso_or_equiv
_atom_site_adp_type
_atom_site_occupancy
_atom_site_symmetry_multiplicity
_atom_site_calc_flag
_atom_site_refinement_flags
_atom_site_disorder_assembly
_atom_site_disorder_group
Rh1 Rh 0.99713(4) 0.79842(3) 0.74359(3) 0.02071(13) Uani 1 1 d . . .
Cl1 Cl 0.99330(12) 0.87594(11) 0.63312(11) 0.0305(3) Uani 1 1 d . A .
P1 P 0.80377(12) 0.72749(11) 0.66390(11) 0.0242(3) Uani 1 1 d . A .
P2 P 1.1897(10) 0.8882(7) 0.8314(7) 0.0286(16) Uani 0.55 1 d PD A 1
P3 P 0.24368(17) 0.72302(13) 0.27531(15) 0.0420(4) Uani 1 1 d . . .
P2A P 1.1919(11) 0.8674(8) 0.8130(8) 0.0266(19) Uani 0.45 1 d PD A 2
F1 F 0.3445(5) 0.7430(5) 0.2452(5) 0.093(2) Uani 1 1 d . . .
F2 F 0.3069(5) 0.8246(4) 0.3702(4) 0.0735(15) Uani 1 1 d . . .
F3 F 0.1839(5) 0.7742(4) 0.2140(4) 0.0659(14) Uani 1 1 d . . .
F4 F 0.1407(5) 0.7024(4) 0.3047(4) 0.0725(15) Uani 1 1 d . . .
F5 F 0.1778(6) 0.6209(4) 0.1811(4) 0.0822(17) Uani 1 1 d . . .
F6 F 0.3022(5) 0.6724(4) 0.3367(4) 0.0797(17) Uani 1 1 d . . .
N1 N 1.0120(5) 0.6365(4) 0.7922(4) 0.0294(11) Uani 1 1 d . . .
N2 N 0.9857(4) 0.7506(4) 0.9051(4) 0.0295(11) Uani 1 1 d . . .
N3 N 0.8237(5) 1.0226(4) 0.5228(4) 0.0356(12) Uani 1 1 d . . .
N4 N 0.7098(6) 0.8679(5) 0.3983(4) 0.0482(16) Uani 1 1 d . . .
C1 C 0.9992(5) 0.7216(4) 0.8214(4) 0.0235(11) Uani 1 1 d . A .
C2 C 1.0191(8) 0.5739(6) 0.8439(6) 0.055(2) Uani 1 1 d . A .
H2A H 0.9497 0.5142 0.8066 0.066 Uiso 1 1 calc R . .
H2B H 1.0845 0.5537 0.8465 0.066 Uiso 1 1 calc R . .
C3 C 1.0316(12) 0.6223(8) 0.9426(9) 0.087(4) Uani 1 1 d . . .
H3A H 1.0027 0.5717 0.9623 0.104 Uiso 1 1 calc R A .
H3B H 1.1134 0.6572 0.9870 0.104 Uiso 1 1 calc R . .
C4 C 0.9759(8) 0.6902(6) 0.9580(6) 0.0480(19) Uani 1 1 d . A .
H4A H 1.0091 0.7332 1.0290 0.058 Uiso 1 1 calc R . .
H4B H 0.8948 0.6539 0.9361 0.058 Uiso 1 1 calc R . .
C5 C 1.0319(7) 0.5998(5) 0.7040(6) 0.0430(17) Uani 1 1 d . A .
H5A H 1.1088 0.5974 0.7239 0.052 Uiso 1 1 calc R . .
H5B H 1.0292 0.6463 0.6742 0.052 Uiso 1 1 calc R . .
C6 C 0.9464(8) 0.4994(6) 0.6275(6) 0.056(2) Uani 1 1 d . . .
H6A H 0.9448 0.4538 0.6575 0.084 Uiso 1 1 calc R A .
H6B H 0.9679 0.4766 0.5738 0.084 Uiso 1 1 calc R . .
H6C H 0.8711 0.5028 0.6017 0.084 Uiso 1 1 calc R . .
C7 C 0.9637(6) 0.8395(5) 0.9413(5) 0.0342(14) Uani 1 1 d . A .
H7A H 0.8891 0.8225 0.9427 0.041 Uiso 1 1 calc R . .
H7B H 0.9597 0.8694 0.8950 0.041 Uiso 1 1 calc R . .
C8 C 1.0535(7) 0.9142(6) 1.0436(6) 0.058(2) Uani 1 1 d . . .
H8A H 1.0419 0.8942 1.0927 0.087 Uiso 1 1 calc R A .
H8B H 1.0475 0.9782 1.0558 0.087 Uiso 1 1 calc R . .
H8C H 1.1289 0.9182 1.0479 0.087 Uiso 1 1 calc R . .
C9 C 0.7494(5) 0.6272(4) 0.5420(4) 0.0288(13) Uani 1 1 d . . .
C10 C 0.8173(6) 0.6250(5) 0.4933(5) 0.0350(14) Uani 1 1 d . A .
H10 H 0.8893 0.6756 0.5231 0.042 Uiso 1 1 calc R . .
C11 C 0.7819(7) 0.5501(5) 0.4016(5) 0.0425(17) Uani 1 1 d . . .
H11 H 0.8295 0.5498 0.3690 0.051 Uiso 1 1 calc R A .
C12 C 0.6766(7) 0.4751(5) 0.3572(6) 0.050(2) Uani 1 1 d . A .
H12 H 0.6523 0.4230 0.2949 0.061 Uiso 1 1 calc R . .
C13 C 0.6088(6) 0.4776(5) 0.4045(6) 0.050(2) Uani 1 1 d . . .
H13 H 0.5364 0.4272 0.3741 0.060 Uiso 1 1 calc R A .
C14 C 0.6432(6) 0.5516(5) 0.4955(5) 0.0402(16) Uani 1 1 d . A .
H14 H 0.5946 0.5514 0.5271 0.048 Uiso 1 1 calc R . .
C15 C 0.7271(5) 0.6742(4) 0.7228(5) 0.0286(13) Uani 1 1 d . . .
C16 C 0.7204(5) 0.5822(5) 0.7200(5) 0.0362(15) Uani 1 1 d . A .
H16 H 0.7507 0.5445 0.6830 0.043 Uiso 1 1 calc R . .
C17 C 0.6706(6) 0.5454(6) 0.7702(6) 0.0463(18) Uani 1 1 d . . .
H17 H 0.6667 0.4829 0.7675 0.056 Uiso 1 1 calc R A .
C18 C 0.6266(6) 0.6000(6) 0.8242(6) 0.049(2) Uani 1 1 d . A .
H18 H 0.5915 0.5748 0.8582 0.059 Uiso 1 1 calc R . .
C19 C 0.6335(6) 0.6910(6) 0.8289(6) 0.0435(17) Uani 1 1 d . . .
H19 H 0.6044 0.7288 0.8672 0.052 Uiso 1 1 calc R A .
C20 C 0.6828(5) 0.7277(5) 0.7781(5) 0.0333(14) Uani 1 1 d . A .
H20 H 0.6862 0.7903 0.7812 0.040 Uiso 1 1 calc R . .
C21 C 0.7289(5) 0.8091(4) 0.6397(5) 0.0276(12) Uani 1 1 d . . .
C22 C 0.6207(5) 0.7761(5) 0.5645(5) 0.0381(15) Uani 1 1 d . A .
H22 H 0.5827 0.7085 0.5216 0.046 Uiso 1 1 calc R . .
C23 C 0.5680(6) 0.8410(5) 0.5516(5) 0.0409(16) Uani 1 1 d . . .
H23 H 0.4951 0.8182 0.4992 0.049 Uiso 1 1 calc R A .
C24 C 0.6218(6) 0.9387(5) 0.6151(5) 0.0393(16) Uani 1 1 d . A .
H24 H 0.5852 0.9829 0.6067 0.047 Uiso 1 1 calc R . .
C25 C 0.7280(6) 0.9728(5) 0.6906(5) 0.0340(14) Uani 1 1 d . . .
H25 H 0.7643 1.0402 0.7344 0.041 Uiso 1 1 calc R A .
C26 C 0.7821(5) 0.9084(4) 0.7027(5) 0.0289(13) Uani 1 1 d . A .
H26 H 0.8559 0.9322 0.7544 0.035 Uiso 1 1 calc R . .
C27 C 1.2768(7) 0.8455(7) 0.7712(7) 0.032(4) Uani 0.55 1 d PGD A 1
C28 C 1.2239(7) 0.7890(7) 0.6703(7) 0.031(4) Uani 0.55 1 d PG A 1
H28 H 1.1455 0.7742 0.6342 0.038 Uiso 0.55 1 calc PR A 1
C29 C 1.2857(10) 0.7542(7) 0.6221(7) 0.048(4) Uani 0.55 1 d PG A 1
H29 H 1.2496 0.7156 0.5531 0.058 Uiso 0.55 1 calc PR A 1
C30 C 1.4004(10) 0.7759(9) 0.6748(10) 0.051(7) Uani 0.55 1 d PG A 1
H30 H 1.4427 0.7521 0.6418 0.061 Uiso 0.55 1 calc PR A 1
C31 C 1.4533(7) 0.8324(9) 0.7757(9) 0.057(4) Uani 0.55 1 d PG A 1
H31 H 1.5317 0.8472 0.8117 0.068 Uiso 0.55 1 calc PR A 1
C32 C 1.3915(7) 0.8672(8) 0.8239(7) 0.046(3) Uani 0.55 1 d PG A 1
H32 H 1.4276 0.9058 0.8929 0.055 Uiso 0.55 1 calc PR A 1
C33 C 1.2673(7) 0.8981(6) 0.9558(5) 0.028(3) Uani 0.55 1 d PGD A 1
C34 C 1.2698(7) 0.8120(5) 0.9626(5) 0.038(3) Uani 0.55 1 d PG A 1
H34 H 1.2387 0.7527 0.9048 0.046 Uiso 0.55 1 calc PR A 1
C35 C 1.3179(7) 0.8125(5) 1.0541(6) 0.041(3) Uani 0.55 1 d PG A 1
H35 H 1.3196 0.7536 1.0588 0.049 Uiso 0.55 1 calc PR A 1
C36 C 1.3635(7) 0.8992(7) 1.1388(5) 0.039(3) Uani 0.55 1 d PG A 1
H36 H 1.3963 0.8995 1.2013 0.047 Uiso 0.55 1 calc PR A 1
C37 C 1.3609(7) 0.9853(5) 1.1319(5) 0.042(3) Uani 0.55 1 d PG A 1
H37 H 1.3921 1.0446 1.1898 0.050 Uiso 0.55 1 calc PR A 1
C38 C 1.3129(8) 0.9848(5) 1.0404(6) 0.038(3) Uani 0.55 1 d PG A 1
H38 H 1.3111 1.0437 1.0357 0.045 Uiso 0.55 1 calc PR A 1
C39 C 1.2268(6) 1.0191(5) 0.8570(6) 0.028(4) Uani 0.55 1 d PGD A 1
C40 C 1.1435(5) 1.0587(6) 0.8552(5) 0.033(3) Uani 0.55 1 d PG A 1
H40 H 1.0688 1.0181 0.8371 0.040 Uiso 0.55 1 calc PR A 1
C41 C 1.1696(6) 1.1576(6) 0.8798(4) 0.039(3) Uani 0.55 1 d PG A 1
H41 H 1.1127 1.1847 0.8786 0.046 Uiso 0.55 1 calc PR A 1
C42 C 1.2790(7) 1.2170(5) 0.9063(6) 0.050(5) Uani 0.55 1 d PG A 1
H42 H 1.2968 1.2846 0.9232 0.061 Uiso 0.55 1 calc PR A 1
C43 C 1.3622(5) 1.1774(6) 0.9082(6) 0.039(4) Uani 0.55 1 d PG A 1
H43 H 1.4370 1.2179 0.9263 0.047 Uiso 0.55 1 calc PR A 1
C44 C 1.3362(5) 1.0784(6) 0.8835(6) 0.035(3) Uani 0.55 1 d PG A 1
H44 H 1.3931 1.0514 0.8848 0.042 Uiso 0.55 1 calc PR A 1
C45 C 0.7870(5) 0.9272(5) 0.4865(4) 0.0361(15) Uani 1 1 d G . .
H45 H 0.8195 0.8992 0.5279 0.043 Uiso 1 1 calc R . .
C46 C 0.7809(7) 1.0724(6) 0.4632(6) 0.0498(19) Uani 1 1 d . . .
H46A H 0.8318 1.0884 0.4333 0.060 Uiso 1 1 calc R . .
H46B H 0.7783 1.1339 0.5050 0.060 Uiso 1 1 calc R . .
C47 C 0.6652(8) 1.0065(8) 0.3850(8) 0.080(3) Uani 1 1 d . . .
H47A H 0.6118 1.0037 0.4152 0.095 Uiso 1 1 calc R . .
H47B H 0.6416 1.0347 0.3380 0.095 Uiso 1 1 calc R . .
C48 C 0.6565(10) 0.9065(7) 0.3307(7) 0.084(4) Uani 1 1 d . . .
H48A H 0.5757 0.8638 0.2895 0.101 Uiso 1 1 calc R . .
H48B H 0.6939 0.9064 0.2869 0.101 Uiso 1 1 calc R . .
C49 C 0.9162(6) 1.0839(5) 0.6226(5) 0.0402(16) Uani 1 1 d . . .
H49A H 0.9279 1.0432 0.6585 0.048 Uiso 1 1 calc R . .
H49B H 0.8940 1.1354 0.6584 0.048 Uiso 1 1 calc R . .
C50 C 1.0255(7) 1.1308(7) 0.6207(7) 0.064(2) Uani 1 1 d . . .
H50A H 1.0134 1.1687 0.5827 0.095 Uiso 1 1 calc R . .
H50B H 1.0511 1.0801 0.5904 0.095 Uiso 1 1 calc R . .
H50C H 1.0831 1.1741 0.6880 0.095 Uiso 1 1 calc R . .
C51 C 0.6883(9) 0.7610(6) 0.3579(8) 0.079(3) Uani 1 1 d . . .
H51A H 0.7267 0.7474 0.3146 0.095 Uiso 1 1 calc R . .
H51B H 0.7256 0.7466 0.4135 0.095 Uiso 1 1 calc R . .
C52 C 0.5752(10) 0.6949(9) 0.3048(9) 0.091(4) Uani 1 1 d . . .
H52A H 0.5428 0.6940 0.2399 0.136 Uiso 1 1 calc R . .
H52B H 0.5312 0.7152 0.3402 0.136 Uiso 1 1 calc R . .
H52C H 0.5729 0.6294 0.2973 0.136 Uiso 1 1 calc R . .
C53 C 0.6980(18) 0.4541(17) -0.0147(11) 0.059(7) Uani 0.45 1 d PGU B 5
H53 H 0.6600 0.4073 -0.0814 0.071 Uiso 0.45 1 calc PR B 5
C54 C 0.801(2) 0.528(2) 0.019(2) 0.067(10) Uani 0.45 1 d PGU B 5
H54 H 0.8333 0.5314 -0.0249 0.080 Uiso 0.45 1 calc PR B 5
C55 C 0.8564(19) 0.596(2) 0.116(2) 0.062(10) Uani 0.45 1 d PGU B 5
H55 H 0.9268 0.6467 0.1394 0.074 Uiso 0.45 1 calc PR B 5
C56 C 0.809(2) 0.5910(18) 0.1806(15) 0.074(11) Uani 0.45 1 d PGU B 5
H56 H 0.8469 0.6378 0.2473 0.088 Uiso 0.45 1 calc PR B 5
C57 C 0.706(2) 0.5173(19) 0.1470(14) 0.078(9) Uani 0.45 1 d PGU B 5
H57 H 0.6736 0.5137 0.1908 0.093 Uiso 0.45 1 calc PR B 5
C58 C 0.6505(15) 0.4488(15) 0.0494(15) 0.075(7) Uani 0.45 1 d PG B 5
H58 H 0.5802 0.3985 0.0265 0.089 Uiso 0.45 1 calc PR B 5
C27A C 1.2530(7) 0.8164(8) 0.7288(7) 0.026(4) Uani 0.45 1 d PGD A 2
C28A C 1.1818(6) 0.7674(9) 0.6288(8) 0.028(4) Uani 0.45 1 d PG A 2
H28A H 1.1049 0.7620 0.6055 0.034 Uiso 0.45 1 calc PR A 2
C29A C 1.2232(9) 0.7264(8) 0.5631(7) 0.035(3) Uani 0.45 1 d PG A 2
H29A H 1.1745 0.6929 0.4948 0.042 Uiso 0.45 1 calc PR A 2
C30A C 1.3357(9) 0.7344(8) 0.5973(9) 0.038(4) Uani 0.45 1 d PG A 2
H30A H 1.3640 0.7064 0.5523 0.046 Uiso 0.45 1 calc PR A 2
C31A C 1.4069(7) 0.7834(9) 0.6972(10) 0.039(6) Uani 0.45 1 d PG A 2
H31A H 1.4838 0.7888 0.7205 0.047 Uiso 0.45 1 calc PR A 2
C32A C 1.3655(7) 0.8244(8) 0.7629(7) 0.031(3) Uani 0.45 1 d PG A 2
H32A H 1.4142 0.8579 0.8312 0.037 Uiso 0.45 1 calc PR A 2
C33A C 1.2753(9) 0.8538(9) 0.9228(7) 0.035(4) Uani 0.45 1 d PGD A 2
C34A C 1.2812(9) 0.7626(8) 0.9085(8) 0.047(4) Uani 0.45 1 d PG A 2
H34A H 1.2534 0.7132 0.8438 0.057 Uiso 0.45 1 calc PR A 2
C35A C 1.3276(9) 0.7436(9) 0.9887(11) 0.080(8) Uani 0.45 1 d PG A 2
H35A H 1.3316 0.6812 0.9789 0.096 Uiso 0.45 1 calc PR A 2
C36A C 1.3682(9) 0.8158(12) 1.0833(9) 0.072(9) Uani 0.45 1 d PG A 2
H36A H 1.4000 0.8028 1.1381 0.087 Uiso 0.45 1 calc PR A 2
C37A C 1.3624(9) 0.9071(11) 1.0976(7) 0.064(7) Uani 0.45 1 d PG A 2
H37A H 1.3901 0.9564 1.1622 0.077 Uiso 0.45 1 calc PR A 2
C38A C 1.3159(10) 0.9261(8) 1.0174(9) 0.049(5) Uani 0.45 1 d PG A 2
H38A H 1.3119 0.9885 1.0271 0.059 Uiso 0.45 1 calc PR A 2
C39A C 1.2509(9) 1.0018(6) 0.8574(10) 0.024(4) Uani 0.45 1 d PGD A 2
C40A C 1.1758(7) 1.0503(8) 0.8587(10) 0.028(4) Uani 0.45 1 d PGU A 2
H40A H 1.0976 1.0144 0.8351 0.034 Uiso 0.45 1 calc PR A 2
C41A C 1.2152(9) 1.1513(8) 0.8946(10) 0.037(4) Uani 0.45 1 d PG A 2
H41A H 1.1639 1.1845 0.8955 0.044 Uiso 0.45 1 calc PR A 2
C42A C 1.3296(10) 1.2038(6) 0.9292(10) 0.035(5) Uani 0.45 1 d PG A 2
H42A H 1.3565 1.2728 0.9537 0.042 Uiso 0.45 1 calc PR A 2
C43A C 1.4047(8) 1.1552(7) 0.9279(10) 0.034(4) Uani 0.45 1 d PG A 2
H43A H 1.4829 1.1911 0.9515 0.041 Uiso 0.45 1 calc PR A 2
C44A C 1.3653(9) 1.0542(7) 0.8920(9) 0.026(3) Uani 0.45 1 d PG A 2
H44A H 1.4166 1.0211 0.8911 0.032 Uiso 0.45 1 calc PR A 2
C53A C 0.6582(19) 0.4639(15) -0.0331(14) 0.084(8) Uani 0.55 1 d PGU C 6
H53A H 0.6163 0.4214 -0.1010 0.101 Uiso 0.55 1 calc PR C 6
C54A C 0.7739(19) 0.515(2) 0.0056(18) 0.064(8) Uani 0.55 1 d PGU C 6
H54A H 0.8111 0.5067 -0.0359 0.077 Uiso 0.55 1 calc PR C 6
C55A C 0.8351(16) 0.577(2) 0.105(2) 0.072(10) Uani 0.55 1 d PGU C 6
H55A H 0.9142 0.6113 0.1315 0.086 Uiso 0.55 1 calc PR C 6
C56A C 0.781(3) 0.5883(17) 0.1659(15) 0.114(15) Uani 0.55 1 d PGU C 6
H56A H 0.8225 0.6308 0.2339 0.137 Uiso 0.55 1 calc PR C 6
C57A C 0.665(3) 0.5376(18) 0.127(2) 0.126(15) Uani 0.55 1 d PGU C 6
H57A H 0.6277 0.5455 0.1687 0.152 Uiso 0.55 1 calc PR C 6
C58A C 0.6037(15) 0.4755(16) 0.028(2) 0.136(13) Uani 0.55 1 d PG C 6
H58A H 0.5246 0.4409 0.0013 0.163 Uiso 0.55 1 calc PR C 6

loop_
_atom_site_aniso_label
_atom_site_aniso_U_11
_atom_site_aniso_U_22
_atom_site_aniso_U_33
_atom_site_aniso_U_23
_atom_site_aniso_U_13
_atom_site_aniso_U_12
Rh1 0.0178(2) 0.0205(2) 0.0240(2) 0.01111(17) 0.00764(16) 0.00716(16)
Cl1 0.0286(7) 0.0344(8) 0.0334(8) 0.0215(6) 0.0123(6) 0.0118(6)
P1 0.0195(7) 0.0237(7) 0.0274(8) 0.0125(6) 0.0075(6) 0.0064(6)
P2 0.023(2) 0.032(4) 0.035(3) 0.020(3) 0.012(2) 0.011(2)
P3 0.0507(11) 0.0338(9) 0.0519(11) 0.0223(9) 0.0270(9) 0.0210(8)
P2A 0.018(3) 0.028(4) 0.032(4) 0.018(3) 0.006(3) 0.004(3)
F1 0.085(4) 0.113(5) 0.130(6) 0.074(5) 0.077(4) 0.044(4)
F2 0.081(4) 0.044(3) 0.065(3) 0.009(2) 0.015(3) 0.017(3)
F3 0.085(4) 0.056(3) 0.069(3) 0.039(3) 0.031(3) 0.036(3)
F4 0.077(4) 0.076(4) 0.091(4) 0.046(3) 0.055(3) 0.032(3)
F5 0.107(5) 0.044(3) 0.078(4) 0.008(3) 0.042(4) 0.023(3)
F6 0.106(5) 0.078(4) 0.092(4) 0.061(3) 0.045(4) 0.060(4)
N1 0.041(3) 0.022(2) 0.033(3) 0.015(2) 0.017(2) 0.017(2)
N2 0.036(3) 0.030(3) 0.025(3) 0.014(2) 0.012(2) 0.013(2)
N3 0.040(3) 0.044(3) 0.033(3) 0.022(3) 0.019(3) 0.022(3)
N4 0.057(4) 0.041(3) 0.039(3) 0.025(3) 0.008(3) 0.014(3)
C1 0.020(3) 0.026(3) 0.020(3) 0.012(2) 0.005(2) 0.004(2)
C2 0.083(6) 0.041(4) 0.068(6) 0.041(4) 0.038(5) 0.035(4)
C3 0.144(11) 0.094(8) 0.099(8) 0.083(7) 0.075(8) 0.085(8)
C4 0.072(5) 0.050(4) 0.041(4) 0.032(4) 0.033(4) 0.025(4)
C5 0.061(5) 0.038(4) 0.051(4) 0.027(3) 0.033(4) 0.031(4)
C6 0.089(7) 0.042(4) 0.051(5) 0.023(4) 0.034(5) 0.040(4)
C7 0.036(3) 0.038(3) 0.028(3) 0.015(3) 0.010(3) 0.016(3)
C8 0.049(5) 0.054(5) 0.044(5) 0.006(4) 0.005(4) 0.017(4)
C9 0.027(3) 0.019(3) 0.029(3) 0.008(2) 0.003(2) 0.008(2)
C10 0.030(3) 0.032(3) 0.038(4) 0.015(3) 0.011(3) 0.010(3)
C11 0.053(4) 0.038(4) 0.034(4) 0.011(3) 0.017(3) 0.021(3)
C12 0.046(4) 0.033(4) 0.046(4) 0.001(3) 0.006(4) 0.015(3)
C13 0.034(4) 0.030(4) 0.051(5) -0.002(3) 0.004(3) 0.005(3)
C14 0.035(4) 0.030(3) 0.050(4) 0.016(3) 0.012(3) 0.011(3)
C15 0.017(3) 0.032(3) 0.037(3) 0.018(3) 0.010(2) 0.004(2)
C16 0.026(3) 0.035(3) 0.056(4) 0.026(3) 0.019(3) 0.014(3)
C17 0.035(4) 0.044(4) 0.068(5) 0.036(4) 0.020(4) 0.014(3)
C18 0.033(4) 0.076(6) 0.067(5) 0.054(5) 0.029(4) 0.024(4)
C19 0.037(4) 0.059(5) 0.056(5) 0.037(4) 0.029(4) 0.024(3)
C20 0.027(3) 0.039(3) 0.040(4) 0.023(3) 0.015(3) 0.015(3)
C21 0.028(3) 0.028(3) 0.035(3) 0.018(3) 0.016(3) 0.014(2)
C22 0.027(3) 0.036(3) 0.045(4) 0.020(3) 0.009(3) 0.006(3)
C23 0.032(4) 0.046(4) 0.046(4) 0.028(3) 0.011(3) 0.015(3)
C24 0.040(4) 0.050(4) 0.054(4) 0.035(4) 0.027(3) 0.032(3)
C25 0.037(4) 0.030(3) 0.041(4) 0.016(3) 0.021(3) 0.016(3)
C26 0.026(3) 0.032(3) 0.032(3) 0.017(3) 0.013(3) 0.011(3)
C27 0.032(8) 0.027(8) 0.049(11) 0.026(8) 0.019(8) 0.015(7)
C28 0.031(9) 0.028(9) 0.040(11) 0.017(9) 0.016(9) 0.013(8)
C29 0.064(11) 0.040(8) 0.070(11) 0.029(8) 0.051(9) 0.029(8)
C30 0.075(18) 0.051(14) 0.075(14) 0.039(11) 0.062(14) 0.044(13)
C31 0.056(10) 0.059(10) 0.081(13) 0.036(10) 0.046(9) 0.036(8)
C32 0.047(8) 0.058(9) 0.059(9) 0.034(8) 0.033(8) 0.037(7)
C33 0.023(6) 0.037(7) 0.034(7) 0.023(6) 0.013(6) 0.018(6)
C34 0.031(7) 0.034(7) 0.046(8) 0.019(6) 0.012(6) 0.009(5)
C35 0.020(7) 0.046(8) 0.055(9) 0.027(7) 0.015(7) 0.006(6)
C36 0.031(7) 0.059(9) 0.036(8) 0.027(7) 0.017(6) 0.020(6)
C37 0.027(6) 0.049(8) 0.046(8) 0.018(7) 0.020(6) 0.006(6)
C38 0.035(7) 0.043(8) 0.046(8) 0.023(7) 0.023(6) 0.018(6)
C39 0.015(6) 0.033(7) 0.032(7) 0.017(6) 0.005(5) 0.005(6)
C40 0.030(7) 0.027(6) 0.039(7) 0.010(5) 0.014(6) 0.011(6)
C41 0.044(9) 0.035(7) 0.041(8) 0.015(6) 0.022(7) 0.018(7)
C42 0.084(13) 0.026(7) 0.034(8) 0.011(6) 0.032(9) -0.001(8)
C43 0.048(10) 0.022(7) 0.040(9) 0.007(6) 0.025(8) -0.001(7)
C44 0.023(7) 0.038(8) 0.042(8) 0.018(6) 0.012(6) 0.014(6)
C45 0.037(4) 0.044(4) 0.037(4) 0.027(3) 0.017(3) 0.018(3)
C46 0.053(5) 0.052(5) 0.058(5) 0.035(4) 0.025(4) 0.025(4)
C47 0.053(5) 0.083(7) 0.094(7) 0.065(6) -0.003(5) 0.021(5)
C48 0.091(8) 0.057(6) 0.055(6) 0.032(5) -0.021(5) 0.010(5)
C49 0.047(4) 0.045(4) 0.034(4) 0.019(3) 0.020(3) 0.021(3)
C50 0.045(5) 0.073(6) 0.051(5) 0.024(5) 0.013(4) 0.000(4)
C51 0.078(7) 0.043(5) 0.078(7) 0.032(5) -0.004(5) 0.008(5)
C52 0.086(8) 0.080(8) 0.084(8) 0.032(6) 0.017(6) 0.027(6)
C53 0.067(17) 0.093(19) 0.041(11) 0.039(12) 0.024(11) 0.053(15)
C54 0.071(17) 0.048(15) 0.08(2) 0.038(15) 0.010(15) 0.028(14)
C55 0.076(18) 0.048(16) 0.09(2) 0.052(15) 0.043(16) 0.032(12)
C56 0.09(2) 0.07(2) 0.059(16) 0.022(15) 0.020(14) 0.060(18)
C57 0.12(2) 0.11(2) 0.051(13) 0.042(15) 0.056(15) 0.08(2)
C58 0.039(12) 0.095(19) 0.102(19) 0.062(16) 0.027(12) 0.020(11)
C27A 0.015(7) 0.026(10) 0.023(11) 0.007(9) 0.000(8) 0.002(7)
C28A 0.025(9) 0.021(8) 0.032(10) 0.008(7) 0.013(8) -0.001(7)
C29A 0.036(9) 0.025(7) 0.044(9) 0.011(7) 0.022(7) 0.010(6)
C30A 0.028(8) 0.027(7) 0.058(11) 0.016(7) 0.023(8) 0.005(6)
C31A 0.015(10) 0.045(14) 0.061(13) 0.020(11) 0.019(9) 0.018(10)
C32A 0.022(7) 0.029(7) 0.038(8) 0.013(6) 0.012(6) 0.010(6)
C33A 0.016(7) 0.045(10) 0.054(11) 0.039(9) 0.010(7) 0.010(7)
C34A 0.022(7) 0.055(11) 0.064(12) 0.044(10) 0.007(7) 0.003(7)
C35A 0.026(9) 0.13(2) 0.12(2) 0.114(19) 0.020(11) 0.028(11)
C36A 0.007(8) 0.14(2) 0.077(16) 0.093(18) 0.001(9) 0.006(10)
C37A 0.020(8) 0.13(2) 0.048(12) 0.062(15) 0.010(8) 0.015(11)
C38A 0.021(8) 0.102(17) 0.052(12) 0.060(13) 0.018(8) 0.027(10)
C39A 0.021(8) 0.033(8) 0.020(7) 0.014(6) 0.004(6) 0.018(7)
C40A 0.014(6) 0.037(8) 0.038(7) 0.013(6) 0.016(5) 0.013(5)
C41A 0.031(10) 0.031(8) 0.053(10) 0.014(7) 0.023(8) 0.019(8)
C42A 0.048(12) 0.019(8) 0.023(9) 0.002(6) 0.006(8) 0.010(7)
C43A 0.026(8) 0.034(9) 0.040(9) 0.017(7) 0.012(7) 0.008(7)
C44A 0.013(7) 0.033(8) 0.034(8) 0.015(7) 0.012(6) 0.006(6)
C53A 0.080(17) 0.061(12) 0.102(18) 0.050(12) 0.019(14) 0.019(12)
C54A 0.089(18) 0.079(18) 0.084(18) 0.060(16) 0.071(15) 0.047(15)
C55A 0.068(14) 0.052(13) 0.12(3) 0.054(16) 0.037(18) 0.036(12)
C56A 0.17(4) 0.045(17) 0.09(2) 0.020(15) 0.03(2) 0.03(2)
C57A 0.18(4) 0.076(18) 0.19(4) 0.05(2) 0.15(3) 0.05(2)
C58A 0.10(2) 0.13(3) 0.23(5) 0.12(3) 0.10(3) 0.04(2)

loop_
_atom_type_symbol
_atom_type_description
_atom_type_scat_dispersion_real
_atom_type_scat_dispersion_imag
_atom_type_scat_source
C C 0.0033 0.0016 'International Tables Vol C Tables 4.2.6.8 and 6.1.1.4'
H H 0.0000 0.0000 'International Tables Vol C Tables 4.2.6.8 and 6.1.1.4'
N N 0.0061 0.0033 'International Tables Vol C Tables 4.2.6.8 and 6.1.1.4'
P P 0.1023 0.0942 'International Tables Vol C Tables 4.2.6.8 and 6.1.1.4'
Rh Rh -1.1178 0.9187 'International Tables Vol C Tables 4.2.6.8 and 6.1.1.4'
Cl Cl 0.1484 0.1585 'International Tables Vol C Tables 4.2.6.8 and 6.1.1.4'
F F 0.0171 0.0103 'International Tables Vol C Tables 4.2.6.8 and 6.1.1.4'

loop_
_geom_angle_atom_site_label_1
_geom_angle_atom_site_label_2
_geom_angle_atom_site_label_3
_geom_angle
C1 Rh1 P1 89.82(16)
C1 Rh1 P2 93.4(3)
P1 Rh1 P2 173.0(2)
C1 Rh1 P2A 92.9(3)
P1 Rh1 P2A 175.9(3)
P2 Rh1 P2A 9.3(4)
C1 Rh1 Cl1 173.36(17)
P1 Rh1 Cl1 89.38(5)
P2 Rh1 Cl1 88.1(2)
P2A Rh1 Cl1 87.5(3)
C9 P1 C15 103.0(3)
C9 P1 C21 103.1(3)
C15 P1 C21 100.0(3)
C9 P1 Rh1 114.1(2)
C15 P1 Rh1 118.8(2)
C21 P1 Rh1 115.5(2)
C27 P2 C33 100.9(7)
C27 P2 C39 105.0(7)
C33 P2 C39 100.8(6)
C27 P2 Rh1 114.8(5)
C33 P2 Rh1 120.0(6)
C39 P2 Rh1 113.3(5)
F6 P3 F1 90.2(4)
F6 P3 F2 90.0(3)
F1 P3 F2 91.6(4)
F6 P3 F5 90.0(3)
F1 P3 F5 89.9(4)
F2 P3 F5 178.5(4)
F6 P3 F3 179.4(3)
F1 P3 F3 90.3(3)
F2 P3 F3 89.8(3)
F5 P3 F3 90.2(3)
F6 P3 F4 90.1(3)
F1 P3 F4 179.4(4)
F2 P3 F4 88.8(3)
F5 P3 F4 89.7(3)
F3 P3 F4 89.3(3)
C27A P2A C39A 105.9(8)
C27A P2A C33A 101.1(7)
C39A P2A C33A 101.0(8)
C27A P2A Rh1 113.2(6)
C39A P2A Rh1 115.0(6)
C33A P2A Rh1 118.7(7)
C1 N1 C2 126.6(6)
C1 N1 C5 120.3(5)
C2 N1 C5 112.8(5)
C1 N2 C7 121.0(5)
C1 N2 C4 123.7(5)
C7 N2 C4 114.8(5)
C45 N3 C46 121.3(6)
C45 N3 C49 121.0(5)
C46 N3 C49 117.5(6)
C45 N4 C48 120.2(6)
C45 N4 C51 120.8(6)
C48 N4 C51 118.2(7)
N1 C1 N2 115.8(5)
N1 C1 Rh1 120.9(4)
N2 C1 Rh1 123.3(4)
C3 C2 N1 112.6(6)
C3 C2 H2A 109.1
N1 C2 H2A 109.1
C3 C2 H2B 109.1
N1 C2 H2B 109.1
H2A C2 H2B 107.8
C4 C3 C2 116.3(8)
C4 C3 H3A 108.2
C2 C3 H3A 108.2
C4 C3 H3B 108.2
C2 C3 H3B 108.2
H3A C3 H3B 107.4
C3 C4 N2 112.8(7)
C3 C4 H4A 109.0
N2 C4 H4A 109.0
C3 C4 H4B 109.0
N2 C4 H4B 109.0
H4A C4 H4B 107.8
N1 C5 C6 113.3(6)
N1 C5 H5A 108.9
C6 C5 H5A 108.9
N1 C5 H5B 108.9
C6 C5 H5B 108.9
H5A C5 H5B 107.7
C5 C6 H6A 109.5
C5 C6 H6B 109.5
H6A C6 H6B 109.5
C5 C6 H6C 109.5
H6A C6 H6C 109.5
H6B C6 H6C 109.5
N2 C7 C8 113.4(6)
N2 C7 H7A 108.9
C8 C7 H7A 108.9
N2 C7 H7B 108.9
C8 C7 H7B 108.9
H7A C7 H7B 107.7
C7 C8 H8A 109.5
C7 C8 H8B 109.5
H8A C8 H8B 109.5
C7 C8 H8C 109.5
H8A C8 H8C 109.5
H8B C8 H8C 109.5
C10 C9 C14 117.9(6)
C10 C9 P1 118.3(5)
C14 C9 P1 123.8(5)
C9 C10 C11 121.1(6)
C9 C10 H10 119.4
C11 C10 H10 119.4
C10 C11 C12 119.9(7)
C10 C11 H11 120.0
C12 C11 H11 120.0
C13 C12 C11 119.1(7)
C13 C12 H12 120.4
C11 C12 H12 120.4
C12 C13 C14 121.3(7)
C12 C13 H13 119.3
C14 C13 H13 119.3
C13 C14 C9 120.6(7)
C13 C14 H14 119.7
C9 C14 H14 119.7
C20 C15 C16 117.9(6)
C20 C15 P1 120.7(5)
C16 C15 P1 121.2(5)
C17 C16 C15 121.3(7)
C17 C16 H16 119.4
C15 C16 H16 119.4
C18 C17 C16 119.6(7)
C18 C17 H17 120.2
C16 C17 H17 120.2
C19 C18 C17 120.1(7)
C19 C18 H18 120.0
C17 C18 H18 120.0
C18 C19 C20 120.4(7)
C18 C19 H19 119.8
C20 C19 H19 119.8
C15 C20 C19 120.8(6)
C15 C20 H20 119.6
C19 C20 H20 119.6
C22 C21 C26 118.6(6)
C22 C21 P1 123.5(5)
C26 C21 P1 117.9(5)
C23 C22 C21 120.6(6)
C23 C22 H22 119.7
C21 C22 H22 119.7
C22 C23 C24 119.8(6)
C22 C23 H23 120.1
C24 C23 H23 120.1
C25 C24 C23 120.6(6)
C25 C24 H24 119.7
C23 C24 H24 119.7
C24 C25 C26 119.8(6)
C24 C25 H25 120.1
C26 C25 H25 120.1
C25 C26 C21 120.5(6)
C25 C26 H26 119.7
C21 C26 H26 119.7
C28 C27 C32 120.0
C28 C27 P2 118.0(6)
C32 C27 P2 122.0(6)
C27 C28 C29 120.0
C27 C28 H28 120.0
C29 C28 H28 120.0
C30 C29 C28 120.0
C30 C29 H29 120.0
C28 C29 H29 120.0
C31 C30 C29 120.0
C31 C30 H30 120.0
C29 C30 H30 120.0
C30 C31 C32 120.0
C30 C31 H31 120.0
C32 C31 H31 120.0
C31 C32 C27 120.0
C31 C32 H32 120.0
C27 C32 H32 120.0
C34 C33 C38 120.0
C34 C33 P2 116.8(5)
C38 C33 P2 123.0(5)
C35 C34 C33 120.0
C35 C34 H34 120.0
C33 C34 H34 120.0
C34 C35 C36 120.0
C34 C35 H35 120.0
C36 C35 H35 120.0
C37 C36 C35 120.0
C37 C36 H36 120.0
C35 C36 H36 120.0
C36 C37 C38 120.0
C36 C37 H37 120.0
C38 C37 H37 120.0
C37 C38 C33 120.0
C37 C38 H38 120.0
C33 C38 H38 120.0
C40 C39 C44 120.0
C40 C39 P2 118.2(6)
C44 C39 P2 121.7(6)
C39 C40 C41 120.0
C39 C40 H40 120.0
C41 C40 H40 120.0
C42 C41 C40 120.0
C42 C41 H41 120.0
C40 C41 H41 120.0
C43 C42 C41 120.0
C43 C42 H42 120.0
C41 C42 H42 120.0
C44 C43 C42 120.0
C44 C43 H43 120.0
C42 C43 H43 120.0
C43 C44 C39 120.0
C43 C44 H44 120.0
C39 C44 H44 120.0
N4 C45 N3 125.0(6)
N4 C45 H45 117.5
N3 C45 H45 117.5
N3 C46 C47 108.7(6)
N3 C46 H46A 110.0
C47 C46 H46A 110.0
N3 C46 H46B 110.0
C47 C46 H46B 110.0
H46A C46 H46B 108.3
C48 C47 C46 113.9(8)
C48 C47 H47A 108.8
C46 C47 H47A 108.8
C48 C47 H47B 108.8
C46 C47 H47B 108.8
H47A C47 H47B 107.7
N4 C48 C47 110.9(8)
N4 C48 H48A 109.5
C47 C48 H48A 109.5
N4 C48 H48B 109.5
C47 C48 H48B 109.5
H48A C48 H48B 108.0
N3 C49 C50 112.0(6)
N3 C49 H49A 109.2
C50 C49 H49A 109.2
N3 C49 H49B 109.2
C50 C49 H49B 109.2
H49A C49 H49B 107.9
C49 C50 H50A 109.5
C49 C50 H50B 109.5
H50A C50 H50B 109.5
C49 C50 H50C 109.5
H50A C50 H50C 109.5
H50B C50 H50C 109.5
C52 C51 N4 118.3(10)
C52 C51 H51A 107.7
N4 C51 H51A 107.7
C52 C51 H51B 107.7
N4 C51 H51B 107.7
H51A C51 H51B 107.1
C51 C52 H52A 109.5
C51 C52 H52B 109.5
H52A C52 H52B 109.5
C51 C52 H52C 109.5
H52A C52 H52C 109.5
H52B C52 H52C 109.5
C54 C53 C58 120.0
C54 C53 H53 120.0
C58 C53 H53 120.0
C55 C54 C53 120.0
C55 C54 H54 120.0
C53 C54 H54 120.0
C54 C55 C56 120.0
C54 C55 H55 120.0
C56 C55 H55 120.0
C55 C56 C57 120.0
C55 C56 H56 120.0
C57 C56 H56 120.0
C58 C57 C56 120.0
C58 C57 H57 120.0
C56 C57 H57 120.0
C57 C58 C53 120.0
C57 C58 H58 120.0
C53 C58 H58 120.0
C28A C27A C32A 120.0
C28A C27A P2A 117.9(7)
C32A C27A P2A 122.1(7)
C27A C28A C29A 120.0
C27A C28A H28A 120.0
C29A C28A H28A 120.0
C30A C29A C28A 120.0
C30A C29A H29A 120.0
C28A C29A H29A 120.0
C31A C30A C29A 120.0
C31A C30A H30A 120.0
C29A C30A H30A 120.0
C30A C31A C32A 120.0
C30A C31A H31A 120.0
C32A C31A H31A 120.0
C31A C32A C27A 120.0
C31A C32A H32A 120.0
C27A C32A H32A 120.0
C34A C33A C38A 120.0
C34A C33A P2A 117.3(7)
C38A C33A P2A 122.0(7)
C33A C34A C35A 120.0
C33A C34A H34A 120.0
C35A C34A H34A 120.0
C36A C35A C34A 120.0
C36A C35A H35A 120.0
C34A C35A H35A 120.0
C35A C36A C37A 120.0
C35A C36A H36A 120.0
C37A C36A H36A 120.0
C36A C37A C38A 120.0
C36A C37A H37A 120.0
C38A C37A H37A 120.0
C37A C38A C33A 120.0
C37A C38A H38A 120.0
C33A C38A H38A 120.0
C40A C39A C44A 120.0
C40A C39A P2A 117.0(8)
C44A C39A P2A 122.9(8)
C39A C40A C41A 120.0
C39A C40A H40A 120.0
C41A C40A H40A 120.0
C42A C41A C40A 120.0
C42A C41A H41A 120.0
C40A C41A H41A 120.0
C43A C42A C41A 120.0
C43A C42A H42A 120.0
C41A C42A H42A 120.0
C42A C43A C44A 120.0
C42A C43A H43A 120.0
C44A C43A H43A 120.0
C43A C44A C39A 120.0
C43A C44A H44A 120.0
C39A C44A H44A 120.0
C54A C53A C58A 120.0
C54A C53A H53A 120.0
C58A C53A H53A 120.0
C53A C54A C55A 120.0
C53A C54A H54A 120.0
C55A C54A H54A 120.0
C56A C55A C54A 120.0
C56A C55A H55A 120.0
C54A C55A H55A 120.0
C55A C56A C57A 120.0
C55A C56A H56A 120.0
C57A C56A H56A 120.0
C56A C57A C58A 120.0
C56A C57A H57A 120.0
C58A C57A H57A 120.0
C57A C58A C53A 120.0
C57A C58A H58A 120.0
C53A C58A H58A 120.0

loop_
_geom_bond_atom_site_label_1
_geom_bond_atom_site_label_2
_geom_bond_distance
Rh1 C1 1.989(5)
Rh1 P1 2.2886(15)
Rh1 P2 2.315(12)
Rh1 P2A 2.305(13)
Rh1 Cl1 2.4413(15)
P1 C9 1.832(6)
P1 C15 1.849(6)
P1 C21 1.847(6)
P2 C27 1.847(10)
P2 C33 1.855(10)
P2 C39 1.858(10)
P3 F6 1.575(5)
P3 F1 1.585(6)
P3 F2 1.589(5)
P3 F5 1.589(5)
P3 F3 1.588(5)
P3 F4 1.606(5)
P2A C27A 1.858(11)
P2A C39A 1.857(11)
P2A C33A 1.855(11)
N1 C1 1.327(7)
N1 C2 1.472(8)
N1 C5 1.478(9)
N2 C1 1.355(8)
N2 C7 1.454(8)
N2 C4 1.469(8)
N3 C45 1.311(9)
N3 C46 1.471(9)
N3 C49 1.479(9)
N4 C45 1.298(8)
N4 C48 1.466(10)
N4 C51 1.497(11)
C2 C3 1.445(13)
C2 H2A 0.9900
C2 H2B 0.9900
C3 C4 1.430(12)
C3 H3A 0.9900
C3 H3B 0.9900
C4 H4A 0.9900
C4 H4B 0.9900
C5 C6 1.517(11)
C5 H5A 0.9900
C5 H5B 0.9900
C6 H6A 0.9800
C6 H6B 0.9800
C6 H6C 0.9800
C7 C8 1.527(10)
C7 H7A 0.9900
C7 H7B 0.9900
C8 H8A 0.9800
C8 H8B 0.9800
C8 H8C 0.9800
C9 C10 1.382(9)
C9 C14 1.403(9)
C10 C11 1.387(9)
C10 H10 0.9500
C11 C12 1.394(11)
C11 H11 0.9500
C12 C13 1.363(12)
C12 H12 0.9500
C13 C14 1.375(10)
C13 H13 0.9500
C14 H14 0.9500
C15 C20 1.386(9)
C15 C16 1.403(9)
C16 C17 1.382(10)
C16 H16 0.9500
C17 C18 1.380(11)
C17 H17 0.9500
C18 C19 1.376(11)
C18 H18 0.9500
C19 C20 1.387(9)
C19 H19 0.9500
C20 H20 0.9500
C21 C22 1.394(9)
C21 C26 1.394(8)
C22 C23 1.387(9)
C22 H22 0.9500
C23 C24 1.376(10)
C23 H23 0.9500
C24 C25 1.375(10)
C24 H24 0.9500
C25 C26 1.389(9)
C25 H25 0.9500
C26 H26 0.9500
C27 C28 1.3900
C27 C32 1.3900
C28 C29 1.3900
C28 H28 0.9500
C29 C30 1.3900
C29 H29 0.9500
C30 C31 1.3900
C30 H30 0.9500
C31 C32 1.3900
C31 H31 0.9500
C32 H32 0.9500
C33 C34 1.3900
C33 C38 1.3900
C34 C35 1.3900
C34 H34 0.9500
C35 C36 1.3900
C35 H35 0.9500
C36 C37 1.3900
C36 H36 0.9500
C37 C38 1.3900
C37 H37 0.9500
C38 H38 0.9500
C39 C40 1.3900
C39 C44 1.3900
C40 C41 1.3900
C40 H40 0.9500
C41 C42 1.3900
C41 H41 0.9500
C42 C43 1.3900
C42 H42 0.9500
C43 C44 1.3900
C43 H43 0.9500
C44 H44 0.9500
C45 H45 0.9500
C46 C47 1.489(12)
C46 H46A 0.9900
C46 H46B 0.9900
C47 C48 1.473(15)
C47 H47A 0.9900
C47 H47B 0.9900
C48 H48A 0.9900
C48 H48B 0.9900
C49 C50 1.505(11)
C49 H49A 0.9900
C49 H49B 0.9900
C50 H50A 0.9800
C50 H50B 0.9800
C50 H50C 0.9800
C51 C52 1.409(14)
C51 H51A 0.9900
C51 H51B 0.9900
C52 H52A 0.9800
C52 H52B 0.9800
C52 H52C 0.9800
C53 C54 1.3900
C53 C58 1.3900
C53 H53 0.9500
C54 C55 1.3900
C54 H54 0.9500
C55 C56 1.3900
C55 H55 0.9500
C56 C57 1.3900
C56 H56 0.9500
C57 C58 1.3900
C57 H57 0.9500
C58 H58 0.9500
C27A C28A 1.3900
C27A C32A 1.3900
C28A C29A 1.3900
C28A H28A 0.9500
C29A C30A 1.3900
C29A H29A 0.9500
C30A C31A 1.3900
C30A H30A 0.9500
C31A C32A 1.3900
C31A H31A 0.9500
C32A H32A 0.9500
C33A C34A 1.3900
C33A C38A 1.3900
C34A C35A 1.3900
C34A H34A 0.9500
C35A C36A 1.3900
C35A H35A 0.9500
C36A C37A 1.3900
C36A H36A 0.9500
C37A C38A 1.3900
C37A H37A 0.9500
C38A H38A 0.9500
C39A C40A 1.3900
C39A C44A 1.3900
C40A C41A 1.3900
C40A H40A 0.9500
C41A C42A 1.3900
C41A H41A 0.9500
C42A C43A 1.3900
C42A H42A 0.9500
C43A C44A 1.3900
C43A H43A 0.9500
C44A H44A 0.9500
C53A C54A 1.3900
C53A C58A 1.3900
C53A H53A 0.9500
C54A C55A 1.3900
C54A H54A 0.9500
C55A C56A 1.3900
C55A H55A 0.9500
C56A C57A 1.3900
C56A H56A 0.9500
C57A C58A 1.3900
C57A H57A 0.9500
C58A H58A 0.9500

loop_
_geom_torsion_atom_site_label_1
_geom_torsion_atom_site_label_2
_geom_torsion_atom_site_label_3
_geom_torsion_atom_site_label_4
_geom_torsion
C1 Rh1 P1 C9 -100.0(3)
P2 Rh1 P1 C9 142.5(19)
P2A Rh1 P1 C9 32(3)
Cl1 Rh1 P1 C9 73.4(2)
C1 Rh1 P1 C15 21.8(3)
P2 Rh1 P1 C15 -95.6(19)
P2A Rh1 P1 C15 154(3)
Cl1 Rh1 P1 C15 -164.8(2)
C1 Rh1 P1 C21 140.7(3)
P2 Rh1 P1 C21 23.2(19)
P2A Rh1 P1 C21 -87(3)
Cl1 Rh1 P1 C21 -45.9(2)
C1 Rh1 P2 C27 99.5(6)
P1 Rh1 P2 C27 -143.3(16)
P2A Rh1 P2 C27 12(3)
Cl1 Rh1 P2 C27 -74.0(6)
C1 Rh1 P2 C33 -20.9(5)
P1 Rh1 P2 C33 96.4(19)
P2A Rh1 P2 C33 -108(3)
Cl1 Rh1 P2 C33 165.6(5)
C1 Rh1 P2 C39 -139.9(6)
P1 Rh1 P2 C39 -23(2)
P2A Rh1 P2 C39 133(3)
Cl1 Rh1 P2 C39 46.6(5)
C1 Rh1 P2A C27A 106.2(7)
P1 Rh1 P2A C27A -26(4)
P2 Rh1 P2A C27A -161(3)
Cl1 Rh1 P2A C27A -67.2(6)
C1 Rh1 P2A C39A -131.9(7)
P1 Rh1 P2A C39A 96(3)
P2 Rh1 P2A C39A -39(3)
Cl1 Rh1 P2A C39A 54.7(7)
C1 Rh1 P2A C33A -12.1(7)
P1 Rh1 P2A C33A -144(3)
P2 Rh1 P2A C33A 81(3)
Cl1 Rh1 P2A C33A 174.5(6)
C2 N1 C1 N2 -3.6(9)
C5 N1 C1 N2 -177.6(6)
C2 N1 C1 Rh1 177.7(6)
C5 N1 C1 Rh1 3.7(8)
C7 N2 C1 N1 -176.1(5)
C4 N2 C1 N1 -4.9(9)
C7 N2 C1 Rh1 2.7(8)
C4 N2 C1 Rh1 173.8(5)
P1 Rh1 C1 N1 93.4(5)
P2 Rh1 C1 N1 -92.8(5)
P2A Rh1 C1 N1 -83.5(5)
Cl1 Rh1 C1 N1 10.4(18)
P1 Rh1 C1 N2 -85.2(5)
P2 Rh1 C1 N2 88.5(5)
P2A Rh1 C1 N2 97.8(5)
Cl1 Rh1 C1 N2 -168.3(11)
C1 N1 C2 C3 -10.7(12)
C5 N1 C2 C3 163.6(8)
N1 C2 C3 C4 33.4(14)
C2 C3 C4 N2 -40.9(14)
C1 N2 C4 C3 27.1(11)
C7 N2 C4 C3 -161.3(8)
C1 N1 C5 C6 -124.2(6)
C2 N1 C5 C6 61.0(8)
C1 N2 C7 C8 -120.2(7)
C4 N2 C7 C8 67.9(8)
C15 P1 C9 C10 -153.8(5)
C21 P1 C9 C10 102.4(5)
Rh1 P1 C9 C10 -23.7(5)
C15 P1 C9 C14 25.3(6)
C21 P1 C9 C14 -78.4(6)
Rh1 P1 C9 C14 155.5(5)
C14 C9 C10 C11 -0.4(9)
P1 C9 C10 C11 178.8(5)
C9 C10 C11 C12 -0.3(10)
C10 C11 C12 C13 1.0(11)
C11 C12 C13 C14 -1.1(12)
C12 C13 C14 C9 0.4(12)
C10 C9 C14 C13 0.4(10)
P1 C9 C14 C13 -178.8(6)
C9 P1 C15 C20 -137.4(5)
C21 P1 C15 C20 -31.3(6)
Rh1 P1 C15 C20 95.4(5)
C9 P1 C15 C16 48.2(6)
C21 P1 C15 C16 154.3(5)
Rh1 P1 C15 C16 -79.0(6)
C20 C15 C16 C17 0.5(10)
P1 C15 C16 C17 175.1(5)
C15 C16 C17 C18 -0.1(11)
C16 C17 C18 C19 -0.7(12)
C17 C18 C19 C20 1.2(12)
C16 C15 C20 C19 0.0(9)
P1 C15 C20 C19 -174.6(5)
C18 C19 C20 C15 -0.8(11)
C9 P1 C21 C22 30.5(6)
C15 P1 C21 C22 -75.5(6)
Rh1 P1 C21 C22 155.7(5)
C9 P1 C21 C26 -152.1(5)
C15 P1 C21 C26 101.8(5)
Rh1 P1 C21 C26 -27.0(5)
C26 C21 C22 C23 1.1(10)
P1 C21 C22 C23 178.5(5)
C21 C22 C23 C24 -1.6(11)
C22 C23 C24 C25 0.8(11)
C23 C24 C25 C26 0.4(10)
C24 C25 C26 C21 -0.9(10)
C22 C21 C26 C25 0.1(9)
P1 C21 C26 C25 -177.4(5)
C33 P2 C27 C28 151.7(6)
C39 P2 C27 C28 -103.9(7)
Rh1 P2 C27 C28 21.2(8)
C33 P2 C27 C32 -27.4(9)
C39 P2 C27 C32 77.0(8)
Rh1 P2 C27 C32 -157.9(5)
C32 C27 C28 C29 0.0
P2 C27 C28 C29 -179.1(9)
C27 C28 C29 C30 0.0
C28 C29 C30 C31 0.0
C29 C30 C31 C32 0.0
C30 C31 C32 C27 0.0
C28 C27 C32 C31 0.0
P2 C27 C32 C31 179.1(9)
C27 P2 C33 C34 -64.6(7)
C39 P2 C33 C34 -172.4(6)
Rh1 P2 C33 C34 62.5(7)
C27 P2 C33 C38 121.1(6)
C39 P2 C33 C38 13.3(9)
Rh1 P2 C33 C38 -111.8(6)
C38 C33 C34 C35 0.0
P2 C33 C34 C35 -174.5(7)
C33 C34 C35 C36 0.0
C34 C35 C36 C37 0.0
C35 C36 C37 C38 0.0
C36 C37 C38 C33 0.0
C34 C33 C38 C37 0.0
P2 C33 C38 C37 174.1(8)
C27 P2 C39 C40 148.3(6)
C33 P2 C39 C40 -107.2(6)
Rh1 P2 C39 C40 22.3(7)
C27 P2 C39 C44 -35.7(7)
C33 P2 C39 C44 68.8(6)
Rh1 P2 C39 C44 -161.7(3)
C44 C39 C40 C41 0.0
P2 C39 C40 C41 176.0(6)
C39 C40 C41 C42 0.0
C40 C41 C42 C43 0.0
C41 C42 C43 C44 0.0
C42 C43 C44 C39 0.0
C40 C39 C44 C43 0.0
P2 C39 C44 C43 -175.9(7)
C48 N4 C45 N3 0.1(13)
C51 N4 C45 N3 169.1(8)
C46 N3 C45 N4 -1.8(11)
C49 N3 C45 N4 -176.9(7)
C45 N3 C46 C47 25.9(10)
C49 N3 C46 C47 -158.9(8)
N3 C46 C47 C48 -48.7(12)
C45 N4 C48 C47 -23.3(14)
C51 N4 C48 C47 167.5(9)
C46 C47 C48 N4 48.1(13)
C45 N3 C49 C50 106.8(8)
C46 N3 C49 C50 -68.5(9)
C45 N4 C51 C52 137.1(10)
C48 N4 C51 C52 -53.7(15)
C58 C53 C54 C55 0.0
C53 C54 C55 C56 0.0
C54 C55 C56 C57 0.0
C55 C56 C57 C58 0.0
C56 C57 C58 C53 0.0
C54 C53 C58 C57 0.0
C39A P2A C27A C28A -108.0(8)
C33A P2A C27A C28A 147.0(7)
Rh1 P2A C27A C28A 19.0(9)
C39A P2A C27A C32A 73.3(10)
C33A P2A C27A C32A -31.7(11)
Rh1 P2A C27A C32A -159.8(6)
C32A C27A C28A C29A 0.0
P2A C27A C28A C29A -178.8(10)
C27A C28A C29A C30A 0.0
C28A C29A C30A C31A 0.0
C29A C30A C31A C32A 0.0
C30A C31A C32A C27A 0.0
C28A C27A C32A C31A 0.0
P2A C27A C32A C31A 178.7(10)
C27A P2A C33A C34A -51.1(9)
C39A P2A C33A C34A -159.9(7)
Rh1 P2A C33A C34A 73.3(8)
C27A P2A C33A C38A 138.8(7)
C39A P2A C33A C38A 29.9(10)
Rh1 P2A C33A C38A -96.8(7)
C38A C33A C34A C35A 0.0
P2A C33A C34A C35A -170.4(9)
C33A C34A C35A C36A 0.0
C34A C35A C36A C37A 0.0
C35A C36A C37A C38A 0.0
C36A C37A C38A C33A 0.0
C34A C33A C38A C37A 0.0
P2A C33A C38A C37A 169.9(9)
C27A P2A C39A C40A 135.2(8)
C33A P2A C39A C40A -119.8(8)
Rh1 P2A C39A C40A 9.3(10)
C27A P2A C39A C44A -47.4(10)
C33A P2A C39A C44A 57.7(10)
Rh1 P2A C39A C44A -173.2(6)
C44A C39A C40A C41A 0.0
P2A C39A C40A C41A 177.6(10)
C39A C40A C41A C42A 0.0
C40A C41A C42A C43A 0.0
C41A C42A C43A C44A 0.0
C42A C43A C44A C39A 0.0
C40A C39A C44A C43A 0.0
P2A C39A C44A C43A -177.4(11)
C58A C53A C54A C55A 0.0
C53A C54A C55A C56A 0.0
C54A C55A C56A C57A 0.0
C55A C56A C57A C58A 0.0
C56A C57A C58A C53A 0.0
C54A C53A C58A C57A 0.0
